data_1565806
loop_
_publ_author_name
'Li, Guo-Qiang'
'Chen, Chong'
'Ji, Jiao'
'Jia, Ai-Quan'
'Zhang, Qian-Feng'

_publ_section_title
;
 Ruthenium(II) complexes with \a- or \b-dithionaphthoato ligands
;
_journal_name_full 'Inorganica Chimica Acta'
_journal_page_first 119173
_journal_paper_doi 10.1016/j.ica.2019.119173
_journal_volume 498
_journal_year 2019
_chemical_formula_sum 'C33.5 H23 Cl N4 O2.5 Ru S2'
_chemical_formula_weight 722.20
_space_group_crystal_system triclinic
_space_group_IT_number 2
_space_group_name_Hall '-P 1'
_space_group_name_H-M_alt 'P -1'
_atom_sites_solution_hydrogens geom
_audit_creation_method SHELXL-2014/7
_cell_angle_alpha 106.024(3)
_cell_angle_beta 100.705(3)
_cell_angle_gamma 115.490(4)
_cell_formula_units_Z 4
_cell_length_a 15.149(3)
_cell_length_b 16.435(3)
_cell_length_c 17.010(3)
_cell_measurement_reflns_used 1048
_cell_measurement_temperature 296(2)
_cell_measurement_theta_max 22.70
_cell_measurement_theta_min 2.37
_cell_volume 3440.5(11)
_computing_structure_refinement 'SHELXL-2014/7 (Sheldrick, 2014)'
_diffrn_ambient_temperature 296(2)
_diffrn_measured_fraction_theta_full 0.980
_diffrn_measured_fraction_theta_max 0.900
_diffrn_measurement_device_type 'CCD area detector'
_diffrn_measurement_method 'phi and omega scans'
_diffrn_radiation_type MoK\a
_diffrn_radiation_wavelength 0.71073
_diffrn_reflns_av_R_equivalents 0.0314
_diffrn_reflns_av_unetI/netI 0.0671
_diffrn_reflns_Laue_measured_fraction_full 0.980
_diffrn_reflns_Laue_measured_fraction_max 0.900
_diffrn_reflns_limit_h_max 19
_diffrn_reflns_limit_h_min -19
_diffrn_reflns_limit_k_max 21
_diffrn_reflns_limit_k_min -19
_diffrn_reflns_limit_l_max 21
_diffrn_reflns_limit_l_min -20
_diffrn_reflns_number 21735
_diffrn_reflns_point_group_measured_fraction_full 0.980
_diffrn_reflns_point_group_measured_fraction_max 0.900
_diffrn_reflns_theta_full 25.242
_diffrn_reflns_theta_max 27.435
_diffrn_reflns_theta_min 2.370
_exptl_absorpt_coefficient_mu 0.691
_exptl_crystal_colour red
_exptl_crystal_density_diffrn 1.394
_exptl_crystal_description block
_exptl_crystal_F_000 1460
_exptl_crystal_size_max 0.230
_exptl_crystal_size_mid 0.200
_exptl_crystal_size_min 0.180
_refine_diff_density_max 1.035
_refine_diff_density_min -0.719
_refine_diff_density_rms 0.112
_refine_ls_extinction_coef .
_refine_ls_extinction_method none
_refine_ls_goodness_of_fit_ref 1.038
_refine_ls_hydrogen_treatment constr
_refine_ls_matrix_type full
_refine_ls_number_parameters 793
_refine_ls_number_reflns 14140
_refine_ls_number_restraints 1
_refine_ls_restrained_S_all 1.042
_refine_ls_R_factor_all 0.0868
_refine_ls_R_factor_gt 0.0571
_refine_ls_shift/su_max 0.001
_refine_ls_shift/su_mean 0.000
_refine_ls_structure_factor_coef Fsqd
_refine_ls_weighting_details 'w=1/[\s^2^(Fo^2^)+(0.1000P)^2^+0.0100P] where P=(Fo^2^+2Fc^2^)/3'
_refine_ls_weighting_scheme calc
_refine_ls_wR_factor_gt 0.1597
_refine_ls_wR_factor_ref 0.1831
_reflns_Friedel_coverage 0.000
_reflns_Friedel_fraction_full .
_reflns_Friedel_fraction_max .
_reflns_number_gt 9353
_reflns_number_total 14140
_reflns_threshold_expression 'I > 2\s(I)'
_cod_data_source_file 5.cif
_cod_data_source_block 5
_cod_depositor_comments
;

2022-03-31
Z value and formula fixed to values more according to usual
chemical conventions.                 miguel
;
_cod_original_formula_sum 'C67 H46 Cl2 N8 O5 Ru2 S4'
_cod_original_formula_weight 1444.40
_cod_original_formula_units_Z 2
_cod_database_code 1565806
_shelx_shelxl_version_number 2014/7
_shelx_space_group_comment
;
The symmetry employed for this shelxl refinement is uniquely defined
by the following loop, which should always be used as a source of
symmetry information in preference to the above space-group names.
They are only intended as comments.
;
_shelx_estimated_absorpt_t_min 0.857
_shelx_estimated_absorpt_t_max 0.886

loop_
_space_group_symop_operation_xyz
'x, y, z'
'-x, -y, -z'

loop_
_atom_site_label
_atom_site_type_symbol
_atom_site_fract_x
_atom_site_fract_y
_atom_site_fract_z
_atom_site_U_iso_or_equiv
_atom_site_adp_type
_atom_site_occupancy
_atom_site_site_symmetry_order
_atom_site_calc_flag
_atom_site_refinement_flags_posn
_atom_site_refinement_flags_adp
_atom_site_refinement_flags_occupancy
_atom_site_disorder_assembly
_atom_site_disorder_group
Ru1 Ru 0.52962(3) 0.43011(3) 0.24940(2) 0.03865(13) Uani 1 1 d . . . . .
S1 S 0.54874(12) 0.48482(9) 0.13586(8) 0.0513(4) Uani 1 1 d . . . . .
S2 S 0.58470(10) 0.59965(8) 0.30534(8) 0.0452(3) Uani 1 1 d . . . . .
N1 N 0.6842(3) 0.4708(3) 0.2995(3) 0.0457(10) Uani 1 1 d . . . . .
N2 N 0.5389(3) 0.4153(3) 0.3675(2) 0.0375(9) Uani 1 1 d . . . . .
N3 N 0.4761(3) 0.2822(3) 0.1795(3) 0.0448(10) Uani 1 1 d . . . . .
N4 N 0.3700(3) 0.3725(3) 0.2051(3) 0.0457(10) Uani 1 1 d . . . . .
C1 C 0.5944(4) 0.6007(3) 0.2079(3) 0.0461(12) Uani 1 1 d . . . . .
C2 C 0.6344(4) 0.6850(3) 0.1832(3) 0.0473(13) Uani 1 1 d . . . . .
C3 C 0.5830(5) 0.6710(4) 0.1006(4) 0.0622(17) Uani 1 1 d . . . . .
H3 H 0.5246 0.6098 0.0641 0.075 Uiso 1 1 calc R U . . .
C4 C 0.6159(6) 0.7458(5) 0.0696(4) 0.076(2) Uani 1 1 d . . . . .
H4 H 0.5784 0.7340 0.0138 0.092 Uiso 1 1 calc R U . . .
C5 C 0.7021(6) 0.8353(4) 0.1206(4) 0.0692(19) Uani 1 1 d . . . . .
H5 H 0.7243 0.8842 0.0992 0.083 Uiso 1 1 calc R U . . .
C6 C 0.7581(4) 0.8542(4) 0.2058(4) 0.0506(13) Uani 1 1 d . . . . .
C7 C 0.8483(5) 0.9472(4) 0.2595(4) 0.0604(16) Uani 1 1 d . . . . .
H7 H 0.8702 0.9962 0.2383 0.072 Uiso 1 1 calc R U . . .
C8 C 0.9034(5) 0.9660(4) 0.3413(4) 0.0627(16) Uani 1 1 d . . . . .
H8 H 0.9622 1.0276 0.3760 0.075 Uiso 1 1 calc R U . . .
C9 C 0.8717(4) 0.8928(4) 0.3730(4) 0.0574(15) Uani 1 1 d . . . . .
H9 H 0.9095 0.9061 0.4293 0.069 Uiso 1 1 calc R U . . .
C10 C 0.7859(4) 0.8013(4) 0.3231(3) 0.0479(13) Uani 1 1 d . . . . .
H10 H 0.7678 0.7531 0.3454 0.057 Uiso 1 1 calc R U . . .
C11 C 0.7250(4) 0.7790(3) 0.2392(3) 0.0471(13) Uani 1 1 d . . . . .
C12 C 0.7546(4) 0.4935(4) 0.2593(4) 0.0619(15) Uani 1 1 d . . . . .
H12 H 0.7337 0.4931 0.2042 0.074 Uiso 1 1 calc R U . . .
C13 C 0.8565(5) 0.5173(4) 0.2960(5) 0.0706(18) Uani 1 1 d . . . . .
H13 H 0.9015 0.5279 0.2645 0.085 Uiso 1 1 calc R U . . .
C14 C 0.8899(5) 0.5249(4) 0.3799(5) 0.0660(17) Uani 1 1 d . . . . .
H14 H 0.9588 0.5433 0.4069 0.079 Uiso 1 1 calc R U . . .
C15 C 0.8215(4) 0.5052(4) 0.4235(4) 0.0562(14) Uani 1 1 d . . . . .
H15 H 0.8435 0.5110 0.4806 0.067 Uiso 1 1 calc R U . . .
C16 C 0.7172(4) 0.4762(3) 0.3813(3) 0.0441(12) Uani 1 1 d . . . . .
C17 C 0.6350(4) 0.4452(3) 0.4202(3) 0.0406(11) Uani 1 1 d . . . . .
C18 C 0.6537(4) 0.4459(4) 0.5034(4) 0.0536(14) Uani 1 1 d . . . . .
H18 H 0.7211 0.4688 0.5390 0.064 Uiso 1 1 calc R U . . .
C19 C 0.5727(5) 0.4128(4) 0.5325(4) 0.0584(15) Uani 1 1 d . . . . .
H19 H 0.5836 0.4113 0.5875 0.070 Uiso 1 1 calc R U . . .
C20 C 0.4755(5) 0.3821(4) 0.4798(4) 0.0567(15) Uani 1 1 d . . . . .
H20 H 0.4193 0.3602 0.4989 0.068 Uiso 1 1 calc R U . . .
C21 C 0.4607(4) 0.3835(3) 0.3978(3) 0.0447(12) Uani 1 1 d . . . . .
H21 H 0.3936 0.3614 0.3622 0.054 Uiso 1 1 calc R U . . .
C22 C 0.5340(5) 0.2419(4) 0.1661(4) 0.0570(14) Uani 1 1 d . . . . .
H22 H 0.6062 0.2822 0.1916 0.068 Uiso 1 1 calc R U . . .
C23 C 0.4940(6) 0.1448(4) 0.1172(4) 0.0714(18) Uani 1 1 d . . . . .
H23 H 0.5374 0.1188 0.1116 0.086 Uiso 1 1 calc R U . . .
C24 C 0.3886(6) 0.0869(4) 0.0767(4) 0.073(2) Uani 1 1 d . . . . .
H24 H 0.3597 0.0211 0.0407 0.088 Uiso 1 1 calc R U . . .
C25 C 0.3246(5) 0.1239(4) 0.0882(4) 0.0622(16) Uani 1 1 d . . . . .
H25 H 0.2524 0.0841 0.0613 0.075 Uiso 1 1 calc R U . . .
C26 C 0.3707(4) 0.2235(3) 0.1417(3) 0.0455(12) Uani 1 1 d . . . . .
C27 C 0.3117(4) 0.2729(4) 0.1578(3) 0.0488(13) Uani 1 1 d . . . . .
C28 C 0.2031(5) 0.2250(5) 0.1300(4) 0.0699(18) Uani 1 1 d . . . . .
H28 H 0.1635 0.1574 0.0974 0.084 Uiso 1 1 calc R U . . .
C29 C 0.1551(5) 0.2766(5) 0.1503(5) 0.079(2) Uani 1 1 d . . . . .
H29 H 0.0826 0.2444 0.1318 0.095 Uiso 1 1 calc R U . . .
C30 C 0.2122(5) 0.3747(5) 0.1973(4) 0.0711(18) Uani 1 1 d . . . . .
H30 H 0.1801 0.4107 0.2130 0.085 Uiso 1 1 calc R U . . .
C31 C 0.3197(4) 0.4205(4) 0.2214(4) 0.0584(15) Uani 1 1 d . . . . .
H31 H 0.3588 0.4886 0.2506 0.070 Uiso 1 1 calc R U . . .
Ru2 Ru 0.28156(3) 0.04354(3) 0.37554(3) 0.04096(13) Uani 1 1 d . . . . .
S3 S 0.42090(11) 0.14637(9) 0.33926(10) 0.0499(3) Uani 1 1 d . . . . .
S4 S 0.37675(11) -0.03604(10) 0.34259(10) 0.0558(4) Uani 1 1 d . . . . .
N5 N 0.3599(3) 0.0941(3) 0.5066(3) 0.0468(10) Uani 1 1 d . . . . .
N6 N 0.1776(3) -0.0599(3) 0.4094(3) 0.0464(10) Uani 1 1 d . . . . .
N7 N 0.2097(3) 0.1268(3) 0.3881(3) 0.0383(9) Uani 1 1 d . . . . .
N8 N 0.1852(3) -0.0088(3) 0.2489(3) 0.0482(10) Uani 1 1 d . . . . .
C32 C 0.4533(4) 0.0583(4) 0.3199(4) 0.0499(13) Uani 1 1 d . . . . .
C33 C 0.5320(4) 0.0570(4) 0.2789(4) 0.0526(13) Uani 1 1 d . . . . .
C34 C 0.6374(4) 0.1370(4) 0.3154(4) 0.0523(13) Uani 1 1 d . . . . .
C35 C 0.6781(5) 0.2158(4) 0.3947(4) 0.0642(16) Uani 1 1 d . . . . .
H35 H 0.6361 0.2186 0.4276 0.077 Uiso 1 1 calc R U . . .
C36 C 0.7811(5) 0.2903(5) 0.4249(5) 0.0760(19) Uani 1 1 d . . . . .
H36 H 0.8071 0.3429 0.4782 0.091 Uiso 1 1 calc R U . . .
C37 C 0.8456(6) 0.2892(6) 0.3793(6) 0.080(2) Uani 1 1 d . . . . .
H37 H 0.9141 0.3413 0.4008 0.096 Uiso 1 1 calc R U . . .
C38 C 0.8105(6) 0.2129(6) 0.3031(6) 0.088(2) Uani 1 1 d . . . . .
H38 H 0.8557 0.2123 0.2730 0.106 Uiso 1 1 calc R U . . .
C39 C 0.7053(5) 0.1329(5) 0.2678(4) 0.0616(16) Uani 1 1 d . . . . .
C40 C 0.6668(6) 0.0488(5) 0.1900(4) 0.0706(18) Uani 1 1 d . . . . .
H40 H 0.7110 0.0456 0.1594 0.085 Uiso 1 1 calc R U . . .
C41 C 0.5695(6) -0.0250(5) 0.1601(5) 0.0736(18) Uani 1 1 d . . . . .
H41 H 0.5468 -0.0795 0.1092 0.088 Uiso 1 1 calc R U . . .
C42 C 0.4993(5) -0.0231(4) 0.2036(4) 0.0573(14) Uani 1 1 d . . . . .
H42 H 0.4310 -0.0757 0.1814 0.069 Uiso 1 1 calc R U . . .
C43 C 0.0853(4) -0.1392(4) 0.3545(4) 0.0596(15) Uani 1 1 d . . . . .
H43 H 0.0611 -0.1468 0.2971 0.072 Uiso 1 1 calc R U . . .
C44 C 0.0257(5) -0.2093(5) 0.3807(5) 0.0729(19) Uani 1 1 d . . . . .
H44 H -0.0389 -0.2625 0.3416 0.088 Uiso 1 1 calc R U . . .
C45 C 0.0610(5) -0.2014(5) 0.4643(5) 0.075(2) Uani 1 1 d . . . . .
H45 H 0.0223 -0.2504 0.4815 0.090 Uiso 1 1 calc R U . . .
C46 C 0.1553(5) -0.1190(4) 0.5231(5) 0.0677(17) Uani 1 1 d . . . . .
H46 H 0.1800 -0.1107 0.5807 0.081 Uiso 1 1 calc R U . . .
C47 C 0.2118(4) -0.0492(4) 0.4934(4) 0.0476(13) Uani 1 1 d . . . . .
C48 C 0.3121(4) 0.0401(4) 0.5494(4) 0.0462(12) Uani 1 1 d . . . . .
C49 C 0.3557(5) 0.0707(5) 0.6385(4) 0.0621(16) Uani 1 1 d . . . . .
H49 H 0.3217 0.0326 0.6666 0.075 Uiso 1 1 calc R U . . .
C50 C 0.4491(5) 0.1573(5) 0.6858(4) 0.0683(17) Uani 1 1 d . . . . .
H50 H 0.4788 0.1783 0.7458 0.082 Uiso 1 1 calc R U . . .
C51 C 0.4973(5) 0.2119(5) 0.6429(4) 0.0659(17) Uani 1 1 d . . . . .
H51 H 0.5599 0.2715 0.6735 0.079 Uiso 1 1 calc R U . . .
C52 C 0.4521(4) 0.1776(4) 0.5545(4) 0.0577(15) Uani 1 1 d . . . . .
H52 H 0.4872 0.2141 0.5258 0.069 Uiso 1 1 calc R U . . .
C53 C 0.1763(5) -0.0792(4) 0.1796(4) 0.0645(16) Uani 1 1 d . . . . .
H53 H 0.2180 -0.1063 0.1881 0.077 Uiso 1 1 calc R U . . .
C54 C 0.1086(6) -0.1132(5) 0.0967(4) 0.077(2) Uani 1 1 d . . . . .
H54 H 0.1035 -0.1632 0.0506 0.092 Uiso 1 1 calc R U . . .
C55 C 0.0484(6) -0.0716(5) 0.0835(4) 0.0744(19) Uani 1 1 d . . . . .
H55 H 0.0027 -0.0922 0.0280 0.089 Uiso 1 1 calc R U . . .
C56 C 0.0572(5) 0.0011(4) 0.1539(4) 0.0594(15) Uani 1 1 d . . . . .
H56 H 0.0162 0.0291 0.1462 0.071 Uiso 1 1 calc R U . . .
C57 C 0.1261(4) 0.0324(4) 0.2353(3) 0.0457(12) Uani 1 1 d . . . . .
C58 C 0.1441(4) 0.1120(3) 0.3128(3) 0.0390(11) Uani 1 1 d . . . . .
C59 C 0.0996(4) 0.1701(4) 0.3104(4) 0.0483(12) Uani 1 1 d . . . . .
H59 H 0.0561 0.1594 0.2576 0.058 Uiso 1 1 calc R U . . .
C60 C 0.1200(4) 0.2429(4) 0.3860(4) 0.0594(15) Uani 1 1 d . . . . .
H60 H 0.0918 0.2831 0.3855 0.071 Uiso 1 1 calc R U . . .
C61 C 0.1833(4) 0.2553(4) 0.4631(4) 0.0515(13) Uani 1 1 d . . . . .
H61 H 0.1968 0.3034 0.5155 0.062 Uiso 1 1 calc R U . . .
C62 C 0.2269(4) 0.1970(4) 0.4632(3) 0.0455(12) Uani 1 1 d . . . . .
H62 H 0.2689 0.2061 0.5159 0.055 Uiso 1 1 calc R U . . .
O3S O 0.2549(5) 0.6018(4) 0.2993(5) 0.131(2) Uani 1 1 d . . . . .
C4S C 0.1964(17) 0.6304(15) 0.2297(19) 0.307(14) Uani 1 1 d . . . . .
O2S O 0.7411(9) 0.2427(14) 0.0784(14) 0.302(11) Uani 1 1 d . . . . .
Cl1 Cl 0.08588(12) 0.45667(14) 0.35215(11) 0.0782(5) Uani 1 1 d . . . . .
Cl2 Cl 0.88310(11) 0.08630(11) 0.10481(9) 0.0587(4) Uani 1 1 d . . . . .
O1S O 0.9449(6) 0.3572(5) 0.0703(5) 0.143(3) Uani 1 1 d . . . . .
O2W O 0.8868(9) 0.6750(10) 0.1391(8) 0.294(7) Uani 1 1 d D . . . .
C1S C 0.9265(13) 0.3106(8) 0.1464(8) 0.173(6) Uani 1 1 d . . . . .
C5S C 0.188(2) 0.6994(19) 0.309(2) 0.43(2) Uani 1 1 d . . . . .
C2S C 0.808(3) 0.354(3) 0.078(2) 0.50(4) Uani 1 1 d . . . . .
O1W O 0.7225(10) 0.5551(14) -0.0210(8) 0.386(11) Uani 1 1 d D . . . .
C3S C 0.710(3) 0.2956(15) 0.030(3) 0.64(5) Uani 1 1 d . . . . .

loop_
_atom_site_aniso_label
_atom_site_aniso_U_11
_atom_site_aniso_U_22
_atom_site_aniso_U_33
_atom_site_aniso_U_23
_atom_site_aniso_U_13
_atom_site_aniso_U_12
Ru1 0.0373(2) 0.02974(19) 0.0362(2) 0.01289(15) 0.01047(17) 0.00796(16)
S1 0.0658(9) 0.0349(6) 0.0355(7) 0.0120(5) 0.0154(6) 0.0135(6)
S2 0.0531(7) 0.0326(6) 0.0362(6) 0.0133(5) 0.0139(6) 0.0117(6)
N1 0.041(2) 0.037(2) 0.049(3) 0.0138(18) 0.020(2) 0.0114(18)
N2 0.036(2) 0.0291(18) 0.040(2) 0.0156(16) 0.0110(18) 0.0105(17)
N3 0.049(2) 0.036(2) 0.039(2) 0.0164(17) 0.0105(19) 0.015(2)
N4 0.038(2) 0.039(2) 0.044(2) 0.0148(18) 0.0090(19) 0.0110(19)
C1 0.044(3) 0.037(2) 0.041(3) 0.015(2) 0.010(2) 0.010(2)
C2 0.059(3) 0.039(3) 0.040(3) 0.017(2) 0.019(3) 0.020(2)
C3 0.080(4) 0.045(3) 0.038(3) 0.018(2) 0.010(3) 0.017(3)
C4 0.104(5) 0.067(4) 0.048(4) 0.031(3) 0.015(4) 0.035(4)
C5 0.108(5) 0.051(3) 0.048(4) 0.029(3) 0.029(4) 0.035(4)
C6 0.061(3) 0.040(3) 0.058(4) 0.025(2) 0.031(3) 0.024(3)
C7 0.074(4) 0.038(3) 0.077(4) 0.033(3) 0.047(4) 0.021(3)
C8 0.058(4) 0.047(3) 0.062(4) 0.017(3) 0.026(3) 0.011(3)
C9 0.048(3) 0.054(3) 0.049(3) 0.023(3) 0.015(3) 0.010(3)
C10 0.047(3) 0.045(3) 0.045(3) 0.026(2) 0.019(2) 0.013(2)
C11 0.058(3) 0.039(3) 0.049(3) 0.021(2) 0.029(3) 0.022(2)
C12 0.051(3) 0.056(3) 0.070(4) 0.026(3) 0.026(3) 0.018(3)
C13 0.047(3) 0.064(4) 0.097(5) 0.030(4) 0.041(4) 0.020(3)
C14 0.041(3) 0.063(4) 0.086(5) 0.028(3) 0.016(3) 0.023(3)
C15 0.044(3) 0.051(3) 0.066(4) 0.024(3) 0.014(3) 0.019(3)
C16 0.041(3) 0.033(2) 0.049(3) 0.016(2) 0.011(2) 0.013(2)
C17 0.043(3) 0.031(2) 0.044(3) 0.016(2) 0.014(2) 0.015(2)
C18 0.051(3) 0.054(3) 0.049(3) 0.021(3) 0.010(3) 0.023(3)
C19 0.069(4) 0.054(3) 0.042(3) 0.022(2) 0.018(3) 0.022(3)
C20 0.062(4) 0.046(3) 0.058(4) 0.025(3) 0.032(3) 0.017(3)
C21 0.043(3) 0.038(2) 0.047(3) 0.018(2) 0.018(2) 0.014(2)
C22 0.061(4) 0.050(3) 0.058(4) 0.023(3) 0.015(3) 0.029(3)
C23 0.094(5) 0.049(3) 0.072(4) 0.019(3) 0.027(4) 0.041(4)
C24 0.112(6) 0.045(3) 0.055(4) 0.019(3) 0.020(4) 0.038(4)
C25 0.072(4) 0.032(3) 0.056(4) 0.016(2) 0.011(3) 0.011(3)
C26 0.047(3) 0.033(2) 0.037(3) 0.016(2) 0.005(2) 0.007(2)
C27 0.045(3) 0.042(3) 0.043(3) 0.020(2) 0.009(2) 0.010(2)
C28 0.045(3) 0.052(3) 0.074(4) 0.023(3) 0.002(3) 0.002(3)
C29 0.037(3) 0.082(5) 0.101(5) 0.049(4) 0.014(3) 0.014(3)
C30 0.053(4) 0.085(5) 0.072(4) 0.030(4) 0.021(3) 0.034(4)
C31 0.052(3) 0.052(3) 0.060(4) 0.017(3) 0.010(3) 0.024(3)
Ru2 0.0407(2) 0.0392(2) 0.0483(3) 0.02226(18) 0.02097(19) 0.01972(18)
S3 0.0530(8) 0.0469(7) 0.0664(9) 0.0322(6) 0.0341(7) 0.0280(6)
S4 0.0602(8) 0.0505(7) 0.0803(10) 0.0384(7) 0.0407(8) 0.0338(7)
N5 0.044(2) 0.048(2) 0.059(3) 0.030(2) 0.021(2) 0.026(2)
N6 0.049(2) 0.040(2) 0.061(3) 0.026(2) 0.026(2) 0.025(2)
N7 0.036(2) 0.039(2) 0.039(2) 0.0171(17) 0.0154(18) 0.0165(18)
N8 0.052(3) 0.043(2) 0.042(2) 0.0132(18) 0.019(2) 0.019(2)
C32 0.045(3) 0.052(3) 0.059(3) 0.029(3) 0.024(3) 0.025(3)
C33 0.061(3) 0.059(3) 0.065(4) 0.039(3) 0.037(3) 0.038(3)
C34 0.055(3) 0.054(3) 0.071(4) 0.042(3) 0.033(3) 0.032(3)
C35 0.062(4) 0.059(3) 0.082(4) 0.031(3) 0.032(3) 0.034(3)
C36 0.068(4) 0.058(4) 0.098(5) 0.031(4) 0.026(4) 0.031(3)
C37 0.061(4) 0.073(5) 0.112(6) 0.053(5) 0.034(4) 0.028(4)
C38 0.071(5) 0.100(6) 0.147(8) 0.090(6) 0.065(5) 0.052(5)
C39 0.064(4) 0.086(4) 0.079(4) 0.058(4) 0.046(3) 0.051(4)
C40 0.081(5) 0.105(5) 0.072(4) 0.056(4) 0.050(4) 0.063(4)
C41 0.085(5) 0.086(5) 0.073(4) 0.033(4) 0.041(4) 0.056(4)
C42 0.066(4) 0.060(3) 0.061(4) 0.029(3) 0.034(3) 0.037(3)
C43 0.046(3) 0.050(3) 0.079(4) 0.033(3) 0.021(3) 0.017(3)
C44 0.048(3) 0.055(4) 0.098(5) 0.035(4) 0.019(4) 0.012(3)
C45 0.060(4) 0.058(4) 0.124(6) 0.050(4) 0.054(4) 0.027(3)
C46 0.071(4) 0.062(4) 0.089(5) 0.045(3) 0.044(4) 0.034(3)
C47 0.050(3) 0.051(3) 0.064(4) 0.034(3) 0.030(3) 0.033(3)
C48 0.051(3) 0.051(3) 0.054(3) 0.031(2) 0.026(3) 0.030(3)
C49 0.075(4) 0.075(4) 0.057(4) 0.037(3) 0.032(3) 0.045(4)
C50 0.076(4) 0.075(4) 0.052(4) 0.023(3) 0.011(3) 0.043(4)
C51 0.059(4) 0.057(4) 0.068(4) 0.026(3) 0.004(3) 0.025(3)
C52 0.046(3) 0.054(3) 0.069(4) 0.032(3) 0.015(3) 0.021(3)
C53 0.082(4) 0.064(4) 0.054(4) 0.018(3) 0.028(3) 0.043(3)
C54 0.095(5) 0.068(4) 0.048(4) 0.006(3) 0.021(4) 0.039(4)
C55 0.078(4) 0.089(5) 0.037(3) 0.017(3) 0.012(3) 0.034(4)
C56 0.057(3) 0.072(4) 0.054(4) 0.030(3) 0.017(3) 0.035(3)
C57 0.046(3) 0.045(3) 0.045(3) 0.022(2) 0.018(2) 0.020(2)
C58 0.034(2) 0.043(3) 0.041(3) 0.023(2) 0.017(2) 0.015(2)
C59 0.048(3) 0.055(3) 0.049(3) 0.028(2) 0.016(3) 0.029(3)
C60 0.058(3) 0.051(3) 0.077(4) 0.024(3) 0.023(3) 0.035(3)
C61 0.052(3) 0.045(3) 0.057(3) 0.015(2) 0.023(3) 0.025(3)
C62 0.043(3) 0.047(3) 0.042(3) 0.017(2) 0.014(2) 0.019(2)
O3S 0.097(4) 0.099(4) 0.205(7) 0.064(5) 0.066(5) 0.050(4)
C4S 0.28(2) 0.223(18) 0.48(4) 0.17(2) 0.06(2) 0.194(18)
O2S 0.122(8) 0.43(3) 0.52(3) 0.36(2) 0.179(13) 0.150(13)
Cl1 0.0505(9) 0.0968(12) 0.0690(10) 0.0280(9) 0.0133(8) 0.0289(9)
Cl2 0.0470(7) 0.0664(8) 0.0583(8) 0.0296(7) 0.0197(7) 0.0220(7)
O1S 0.153(6) 0.116(5) 0.158(6) 0.060(5) 0.062(5) 0.062(5)
O2W 0.175(10) 0.298(14) 0.253(13) 0.064(11) 0.062(9) 0.027(10)
C1S 0.283(17) 0.094(7) 0.136(9) 0.056(7) 0.098(10) 0.074(9)
C5S 0.60(4) 0.40(3) 0.94(7) 0.56(4) 0.68(5) 0.44(3)
C2S 0.45(5) 0.50(5) 0.34(4) -0.17(4) -0.14(4) 0.38(5)
O1W 0.38(2) 0.70(3) 0.38(2) 0.40(2) 0.285(18) 0.35(2)
C3S 0.60(6) 0.116(14) 0.71(7) -0.13(3) 0.48(6) -0.13(2)

loop_
_atom_type_symbol
_atom_type_description
_atom_type_scat_dispersion_real
_atom_type_scat_dispersion_imag
_atom_type_scat_source
C C 0.0033 0.0016 'International Tables Vol C Tables 4.2.6.8 and 6.1.1.4'
H H 0.0000 0.0000 'International Tables Vol C Tables 4.2.6.8 and 6.1.1.4'
Cl Cl 0.1484 0.1585 'International Tables Vol C Tables 4.2.6.8 and 6.1.1.4'
N N 0.0061 0.0033 'International Tables Vol C Tables 4.2.6.8 and 6.1.1.4'
O O 0.0106 0.0060 'International Tables Vol C Tables 4.2.6.8 and 6.1.1.4'
Ru Ru -1.2594 0.8363 'International Tables Vol C Tables 4.2.6.8 and 6.1.1.4'
S S 0.1246 0.1234 'International Tables Vol C Tables 4.2.6.8 and 6.1.1.4'

loop_
_geom_angle_atom_site_label_1
_geom_angle_atom_site_label_2
_geom_angle_atom_site_label_3
_geom_angle
_geom_angle_site_symmetry_1
_geom_angle_site_symmetry_3
N1 Ru1 N4 171.54(16) . .
N1 Ru1 N2 78.19(16) . .
N4 Ru1 N2 95.68(16) . .
N1 Ru1 N3 95.57(17) . .
N4 Ru1 N3 78.82(17) . .
N2 Ru1 N3 93.27(15) . .
N1 Ru1 S1 94.94(13) . .
N4 Ru1 S1 92.19(12) . .
N2 Ru1 S1 166.82(10) . .
N3 Ru1 S1 98.63(12) . .
N1 Ru1 S2 87.62(12) . .
N4 Ru1 S2 98.95(12) . .
N2 Ru1 S2 96.40(10) . .
N3 Ru1 S2 170.26(12) . .
S1 Ru1 S2 71.88(4) . .
C1 S1 Ru1 89.06(18) . .
C1 S2 Ru1 88.78(17) . .
C12 N1 C16 117.6(5) . .
C12 N1 Ru1 126.4(4) . .
C16 N1 Ru1 116.0(3) . .
C21 N2 C17 117.2(4) . .
C21 N2 Ru1 126.6(3) . .
C17 N2 Ru1 116.1(3) . .
C22 N3 C26 118.2(4) . .
C22 N3 Ru1 126.7(4) . .
C26 N3 Ru1 115.1(3) . .
C31 N4 C27 117.9(5) . .
C31 N4 Ru1 127.1(3) . .
C27 N4 Ru1 114.9(4) . .
C2 C1 S2 128.6(4) . .
C2 C1 S1 121.5(4) . .
S2 C1 S1 109.9(3) . .
C3 C2 C11 118.9(5) . .
C3 C2 C1 117.4(4) . .
C11 C2 C1 123.6(5) . .
C2 C3 C4 122.2(5) . .
C2 C3 H3 118.9 . .
C4 C3 H3 118.9 . .
C5 C4 C3 120.4(6) . .
C5 C4 H4 119.8 . .
C3 C4 H4 119.8 . .
C4 C5 C6 120.1(5) . .
C4 C5 H5 120.0 . .
C6 C5 H5 120.0 . .
C5 C6 C7 120.6(5) . .
C5 C6 C11 120.4(5) . .
C7 C6 C11 119.0(5) . .
C8 C7 C6 121.2(5) . .
C8 C7 H7 119.4 . .
C6 C7 H7 119.4 . .
C7 C8 C9 119.6(5) . .
C7 C8 H8 120.2 . .
C9 C8 H8 120.2 . .
C10 C9 C8 121.4(5) . .
C10 C9 H9 119.3 . .
C8 C9 H9 119.3 . .
C9 C10 C11 121.2(5) . .
C9 C10 H10 119.4 . .
C11 C10 H10 119.4 . .
C10 C11 C6 117.6(5) . .
C10 C11 C2 124.3(5) . .
C6 C11 C2 118.0(5) . .
N1 C12 C13 123.3(6) . .
N1 C12 H12 118.4 . .
C13 C12 H12 118.4 . .
C14 C13 C12 118.5(6) . .
C14 C13 H13 120.7 . .
C12 C13 H13 120.7 . .
C15 C14 C13 119.7(6) . .
C15 C14 H14 120.2 . .
C13 C14 H14 120.2 . .
C14 C15 C16 119.3(6) . .
C14 C15 H15 120.3 . .
C16 C15 H15 120.3 . .
N1 C16 C15 121.5(5) . .
N1 C16 C17 115.1(4) . .
C15 C16 C17 123.4(5) . .
N2 C17 C18 122.2(5) . .
N2 C17 C16 114.3(4) . .
C18 C17 C16 123.6(5) . .
C19 C18 C17 119.4(5) . .
C19 C18 H18 120.3 . .
C17 C18 H18 120.3 . .
C18 C19 C20 118.9(5) . .
C18 C19 H19 120.5 . .
C20 C19 H19 120.5 . .
C19 C20 C21 119.6(5) . .
C19 C20 H20 120.2 . .
C21 C20 H20 120.2 . .
N2 C21 C20 122.6(5) . .
N2 C21 H21 118.7 . .
C20 C21 H21 118.7 . .
N3 C22 C23 123.8(6) . .
N3 C22 H22 118.1 . .
C23 C22 H22 118.1 . .
C22 C23 C24 117.9(6) . .
C22 C23 H23 121.0 . .
C24 C23 H23 121.0 . .
C25 C24 C23 121.1(6) . .
C25 C24 H24 119.5 . .
C23 C24 H24 119.5 . .
C24 C25 C26 118.0(6) . .
C24 C25 H25 121.0 . .
C26 C25 H25 121.0 . .
N3 C26 C25 121.0(5) . .
N3 C26 C27 115.3(4) . .
C25 C26 C27 123.6(5) . .
N4 C27 C28 120.0(6) . .
N4 C27 C26 115.8(4) . .
C28 C27 C26 124.3(5) . .
C29 C28 C27 120.2(6) . .
C29 C28 H28 119.9 . .
C27 C28 H28 119.9 . .
C30 C29 C28 120.1(6) . .
C30 C29 H29 120.0 . .
C28 C29 H29 120.0 . .
C29 C30 C31 118.3(7) . .
C29 C30 H30 120.9 . .
C31 C30 H30 120.9 . .
N4 C31 C30 123.6(5) . .
N4 C31 H31 118.2 . .
C30 C31 H31 118.2 . .
N5 Ru2 N8 171.98(17) . .
N5 Ru2 N6 78.15(17) . .
N8 Ru2 N6 96.44(17) . .
N5 Ru2 N7 96.39(16) . .
N8 Ru2 N7 77.94(16) . .
N6 Ru2 N7 93.93(15) . .
N5 Ru2 S4 90.15(12) . .
N8 Ru2 S4 96.42(13) . .
N6 Ru2 S4 96.74(12) . .
N7 Ru2 S4 168.44(11) . .
N5 Ru2 S3 98.45(12) . .
N8 Ru2 S3 87.99(12) . .
N6 Ru2 S3 168.40(12) . .
N7 Ru2 S3 97.49(11) . .
S4 Ru2 S3 72.05(5) . .
C32 S3 Ru2 87.76(18) . .
C32 S4 Ru2 88.19(19) . .
C52 N5 C48 117.0(5) . .
C52 N5 Ru2 126.1(4) . .
C48 N5 Ru2 116.8(3) . .
C43 N6 C47 118.5(5) . .
C43 N6 Ru2 125.7(4) . .
C47 N6 Ru2 115.5(3) . .
C62 N7 C58 118.1(4) . .
C62 N7 Ru2 126.0(3) . .
C58 N7 Ru2 115.8(3) . .
C53 N8 C57 117.8(5) . .
C53 N8 Ru2 125.8(4) . .
C57 N8 Ru2 116.4(3) . .
C33 C32 S3 125.1(4) . .
C33 C32 S4 122.7(4) . .
S3 C32 S4 111.9(3) . .
C42 C33 C34 120.9(5) . .
C42 C33 C32 117.9(5) . .
C34 C33 C32 121.3(5) . .
C35 C34 C33 124.0(5) . .
C35 C34 C39 118.6(6) . .
C33 C34 C39 117.4(5) . .
C34 C35 C36 120.1(6) . .
C34 C35 H35 119.9 . .
C36 C35 H35 119.9 . .
C37 C36 C35 122.0(7) . .
C37 C36 H36 119.0 . .
C35 C36 H36 119.0 . .
C38 C37 C36 120.1(7) . .
C38 C37 H37 120.0 . .
C36 C37 H37 120.0 . .
C37 C38 C39 121.2(7) . .
C37 C38 H38 119.4 . .
C39 C38 H38 119.4 . .
C38 C39 C40 122.9(6) . .
C38 C39 C34 117.9(6) . .
C40 C39 C34 119.2(6) . .
C41 C40 C39 121.3(6) . .
C41 C40 H40 119.4 . .
C39 C40 H40 119.4 . .
C40 C41 C42 121.5(6) . .
C40 C41 H41 119.3 . .
C42 C41 H41 119.3 . .
C33 C42 C41 119.8(6) . .
C33 C42 H42 120.1 . .
C41 C42 H42 120.1 . .
N6 C43 C44 121.9(6) . .
N6 C43 H43 119.1 . .
C44 C43 H43 119.1 . .
C43 C44 C45 120.3(6) . .
C43 C44 H44 119.9 . .
C45 C44 H44 119.9 . .
C44 C45 C46 119.0(6) . .
C44 C45 H45 120.5 . .
C46 C45 H45 120.5 . .
C45 C46 C47 118.2(6) . .
C45 C46 H46 120.9 . .
C47 C46 H46 120.9 . .
N6 C47 C46 122.0(5) . .
N6 C47 C48 115.1(4) . .
C46 C47 C48 122.9(5) . .
N5 C48 C49 121.3(5) . .
N5 C48 C47 114.1(5) . .
C49 C48 C47 124.6(5) . .
C50 C49 C48 120.2(6) . .
C50 C49 H49 119.9 . .
C48 C49 H49 119.9 . .
C49 C50 C51 118.7(6) . .
C49 C50 H50 120.7 . .
C51 C50 H50 120.7 . .
C52 C51 C50 118.9(6) . .
C52 C51 H51 120.5 . .
C50 C51 H51 120.5 . .
N5 C52 C51 123.8(6) . .
N5 C52 H52 118.1 . .
C51 C52 H52 118.1 . .
N8 C53 C54 123.4(6) . .
N8 C53 H53 118.3 . .
C54 C53 H53 118.3 . .
C53 C54 C55 118.5(6) . .
C53 C54 H54 120.8 . .
C55 C54 H54 120.8 . .
C56 C55 C54 118.8(6) . .
C56 C55 H55 120.6 . .
C54 C55 H55 120.6 . .
C57 C56 C55 120.3(6) . .
C57 C56 H56 119.8 . .
C55 C56 H56 119.8 . .
N8 C57 C56 121.2(5) . .
N8 C57 C58 114.7(4) . .
C56 C57 C58 124.1(5) . .
N7 C58 C59 121.9(4) . .
N7 C58 C57 114.9(4) . .
C59 C58 C57 123.3(5) . .
C60 C59 C58 119.6(5) . .
C60 C59 H59 120.2 . .
C58 C59 H59 120.2 . .
C59 C60 C61 118.5(5) . .
C59 C60 H60 120.8 . .
C61 C60 H60 120.8 . .
C62 C61 C60 120.5(5) . .
C62 C61 H61 119.8 . .
C60 C61 H61 119.8 . .
N7 C62 C61 121.4(5) . .
N7 C62 H62 119.3 . .
C61 C62 H62 119.3 . .
C5S C4S O3S 87.9(19) . .
C3S C2S O2S 59(4) . .

loop_
_geom_bond_atom_site_label_1
_geom_bond_atom_site_label_2
_geom_bond_distance
_geom_bond_site_symmetry_2
Ru1 N1 2.062(4) .
Ru1 N4 2.067(4) .
Ru1 N2 2.076(4) .
Ru1 N3 2.081(4) .
Ru1 S1 2.3589(14) .
Ru1 S2 2.3676(13) .
S1 C1 1.695(5) .
S2 C1 1.695(5) .
N1 C12 1.347(7) .
N1 C16 1.352(7) .
N2 C21 1.336(6) .
N2 C17 1.349(6) .
N3 C22 1.323(7) .
N3 C26 1.359(6) .
N4 C31 1.324(7) .
N4 C27 1.367(6) .
C1 C2 1.468(7) .
C2 C3 1.377(8) .
C2 C11 1.433(7) .
C3 C4 1.402(8) .
C3 H3 0.9300 .
C4 C5 1.358(8) .
C4 H4 0.9300 .
C5 C6 1.408(8) .
C5 H5 0.9300 .
C6 C7 1.417(7) .
C6 C11 1.435(7) .
C7 C8 1.355(8) .
C7 H7 0.9300 .
C8 C9 1.388(8) .
C8 H8 0.9300 .
C9 C10 1.368(7) .
C9 H9 0.9300 .
C10 C11 1.398(7) .
C10 H10 0.9300 .
C12 C13 1.383(8) .
C12 H12 0.9300 .
C13 C14 1.375(9) .
C13 H13 0.9300 .
C14 C15 1.363(8) .
C14 H14 0.9300 .
C15 C16 1.407(7) .
C15 H15 0.9300 .
C16 C17 1.482(7) .
C17 C18 1.386(7) .
C18 C19 1.358(8) .
C18 H18 0.9300 .
C19 C20 1.358(8) .
C19 H19 0.9300 .
C20 C21 1.379(7) .
C20 H20 0.9300 .
C21 H21 0.9300 .
C22 C23 1.362(7) .
C22 H22 0.9300 .
C23 C24 1.361(9) .
C23 H23 0.9300 .
C24 C25 1.365(9) .
C24 H24 0.9300 .
C25 C26 1.397(7) .
C25 H25 0.9300 .
C26 C27 1.458(8) .
C27 C28 1.394(8) .
C28 C29 1.353(10) .
C28 H28 0.9300 .
C29 C30 1.348(9) .
C29 H29 0.9300 .
C30 C31 1.383(8) .
C30 H30 0.9300 .
C31 H31 0.9300 .
Ru2 N5 2.052(4) .
Ru2 N8 2.058(4) .
Ru2 N6 2.068(4) .
Ru2 N7 2.077(4) .
Ru2 S4 2.3713(15) .
Ru2 S3 2.3837(14) .
S3 C32 1.688(5) .
S4 C32 1.687(5) .
N5 C52 1.345(7) .
N5 C48 1.357(6) .
N6 C43 1.341(7) .
N6 C47 1.360(7) .
N7 C62 1.354(6) .
N7 C58 1.355(6) .
N8 C53 1.341(7) .
N8 C57 1.359(7) .
C32 C33 1.495(7) .
C33 C42 1.374(8) .
C33 C34 1.427(8) .
C34 C35 1.384(8) .
C34 C39 1.435(8) .
C35 C36 1.381(8) .
C35 H35 0.9300 .
C36 C37 1.359(10) .
C36 H36 0.9300 .
C37 C38 1.344(11) .
C37 H37 0.9300 .
C38 C39 1.426(9) .
C38 H38 0.9300 .
C39 C40 1.418(9) .
C40 C41 1.321(9) .
C40 H40 0.9300 .
C41 C42 1.410(8) .
C41 H41 0.9300 .
C42 H42 0.9300 .
C43 C44 1.371(8) .
C43 H43 0.9300 .
C44 C45 1.371(10) .
C44 H44 0.9300 .
C45 C46 1.390(9) .
C45 H45 0.9300 .
C46 C47 1.392(8) .
C46 H46 0.9300 .
C47 C48 1.463(7) .
C48 C49 1.381(8) .
C49 C50 1.373(9) .
C49 H49 0.9300 .
C50 C51 1.366(9) .
C50 H50 0.9300 .
C51 C52 1.366(8) .
C51 H51 0.9300 .
C52 H52 0.9300 .
C53 C54 1.373(9) .
C53 H53 0.9300 .
C54 C55 1.377(10) .
C54 H54 0.9300 .
C55 C56 1.375(8) .
C55 H55 0.9300 .
C56 C57 1.371(7) .
C56 H56 0.9300 .
C57 C58 1.460(7) .
C58 C59 1.390(7) .
C59 C60 1.367(7) .
C59 H59 0.9300 .
C60 C61 1.378(8) .
C60 H60 0.9300 .
C61 C62 1.377(7) .
C61 H61 0.9300 .
C62 H62 0.9300 .
O3S C4S 1.640(19) .
C4S C5S 1.57(3) .
O2S C2S 1.67(5) .
O1S C1S 1.684(13) .
C2S C3S 1.30(5) .

loop_
_geom_torsion_atom_site_label_1
_geom_torsion_atom_site_label_2
_geom_torsion_atom_site_label_3
_geom_torsion_atom_site_label_4
_geom_torsion
_geom_torsion_site_symmetry_1
_geom_torsion_site_symmetry_2
_geom_torsion_site_symmetry_3
_geom_torsion_site_symmetry_4
Ru1 S2 C1 C2 -174.5(5) . . . .
Ru1 S2 C1 S1 5.7(3) . . . .
Ru1 S1 C1 C2 174.5(4) . . . .
Ru1 S1 C1 S2 -5.8(3) . . . .
S2 C1 C2 C3 -141.2(5) . . . .
S1 C1 C2 C3 38.5(7) . . . .
S2 C1 C2 C11 40.7(8) . . . .
S1 C1 C2 C11 -139.6(5) . . . .
C11 C2 C3 C4 -0.5(9) . . . .
C1 C2 C3 C4 -178.7(6) . . . .
C2 C3 C4 C5 1.3(11) . . . .
C3 C4 C5 C6 -1.2(11) . . . .
C4 C5 C6 C7 179.8(6) . . . .
C4 C5 C6 C11 0.4(10) . . . .
C5 C6 C7 C8 -179.4(6) . . . .
C11 C6 C7 C8 0.0(8) . . . .
C6 C7 C8 C9 0.6(9) . . . .
C7 C8 C9 C10 0.4(9) . . . .
C8 C9 C10 C11 -2.0(9) . . . .
C9 C10 C11 C6 2.5(8) . . . .
C9 C10 C11 C2 179.9(5) . . . .
C5 C6 C11 C10 177.8(5) . . . .
C7 C6 C11 C10 -1.6(8) . . . .
C5 C6 C11 C2 0.3(8) . . . .
C7 C6 C11 C2 -179.0(5) . . . .
C3 C2 C11 C10 -177.6(5) . . . .
C1 C2 C11 C10 0.5(9) . . . .
C3 C2 C11 C6 -0.3(8) . . . .
C1 C2 C11 C6 177.8(5) . . . .
C16 N1 C12 C13 3.0(8) . . . .
Ru1 N1 C12 C13 -177.9(4) . . . .
N1 C12 C13 C14 -4.6(9) . . . .
C12 C13 C14 C15 2.5(9) . . . .
C13 C14 C15 C16 0.8(9) . . . .
C12 N1 C16 C15 0.6(7) . . . .
Ru1 N1 C16 C15 -178.6(4) . . . .
C12 N1 C16 C17 -176.8(4) . . . .
Ru1 N1 C16 C17 4.1(5) . . . .
C14 C15 C16 N1 -2.5(8) . . . .
C14 C15 C16 C17 174.7(5) . . . .
C21 N2 C17 C18 -1.8(7) . . . .
Ru1 N2 C17 C18 175.4(4) . . . .
C21 N2 C17 C16 178.0(4) . . . .
Ru1 N2 C17 C16 -4.9(5) . . . .
N1 C16 C17 N2 0.5(6) . . . .
C15 C16 C17 N2 -176.8(4) . . . .
N1 C16 C17 C18 -179.7(5) . . . .
C15 C16 C17 C18 3.0(8) . . . .
N2 C17 C18 C19 2.0(8) . . . .
C16 C17 C18 C19 -177.7(5) . . . .
C17 C18 C19 C20 -1.6(8) . . . .
C18 C19 C20 C21 1.0(8) . . . .
C17 N2 C21 C20 1.1(7) . . . .
Ru1 N2 C21 C20 -175.7(4) . . . .
C19 C20 C21 N2 -0.8(8) . . . .
C26 N3 C22 C23 -0.6(8) . . . .
Ru1 N3 C22 C23 -177.7(4) . . . .
N3 C22 C23 C24 2.9(10) . . . .
C22 C23 C24 C25 -3.1(10) . . . .
C23 C24 C25 C26 1.0(9) . . . .
C22 N3 C26 C25 -1.6(7) . . . .
Ru1 N3 C26 C25 175.9(4) . . . .
C22 N3 C26 C27 -179.0(5) . . . .
Ru1 N3 C26 C27 -1.5(5) . . . .
C24 C25 C26 N3 1.4(8) . . . .
C24 C25 C26 C27 178.5(5) . . . .
C31 N4 C27 C28 -1.3(8) . . . .
Ru1 N4 C27 C28 175.3(4) . . . .
C31 N4 C27 C26 -180.0(5) . . . .
Ru1 N4 C27 C26 -3.3(6) . . . .
N3 C26 C27 N4 3.2(7) . . . .
C25 C26 C27 N4 -174.1(5) . . . .
N3 C26 C27 C28 -175.4(5) . . . .
C25 C26 C27 C28 7.3(8) . . . .
N4 C27 C28 C29 -0.6(9) . . . .
C26 C27 C28 C29 178.0(6) . . . .
C27 C28 C29 C30 0.2(11) . . . .
C28 C29 C30 C31 1.9(10) . . . .
C27 N4 C31 C30 3.6(9) . . . .
Ru1 N4 C31 C30 -172.6(5) . . . .
C29 C30 C31 N4 -3.9(10) . . . .
Ru2 S3 C32 C33 170.8(5) . . . .
Ru2 S3 C32 S4 -3.2(3) . . . .
Ru2 S4 C32 C33 -170.9(5) . . . .
Ru2 S4 C32 S3 3.2(3) . . . .
S3 C32 C33 C42 -121.7(5) . . . .
S4 C32 C33 C42 51.6(7) . . . .
S3 C32 C33 C34 57.0(7) . . . .
S4 C32 C33 C34 -129.7(5) . . . .
C42 C33 C34 C35 -174.3(6) . . . .
C32 C33 C34 C35 7.1(8) . . . .
C42 C33 C34 C39 3.6(8) . . . .
C32 C33 C34 C39 -175.0(5) . . . .
C33 C34 C35 C36 -179.7(5) . . . .
C39 C34 C35 C36 2.4(9) . . . .
C34 C35 C36 C37 -0.3(10) . . . .
C35 C36 C37 C38 -1.5(11) . . . .
C36 C37 C38 C39 1.1(11) . . . .
C37 C38 C39 C40 -176.7(7) . . . .
C37 C38 C39 C34 0.9(10) . . . .
C35 C34 C39 C38 -2.6(8) . . . .
C33 C34 C39 C38 179.3(5) . . . .
C35 C34 C39 C40 175.0(6) . . . .
C33 C34 C39 C40 -3.0(8) . . . .
C38 C39 C40 C41 178.5(6) . . . .
C34 C39 C40 C41 0.9(10) . . . .
C39 C40 C41 C42 0.7(10) . . . .
C34 C33 C42 C41 -2.1(9) . . . .
C32 C33 C42 C41 176.6(5) . . . .
C40 C41 C42 C33 -0.1(10) . . . .
C47 N6 C43 C44 -0.5(8) . . . .
Ru2 N6 C43 C44 173.4(5) . . . .
N6 C43 C44 C45 -1.9(10) . . . .
C43 C44 C45 C46 3.1(10) . . . .
C44 C45 C46 C47 -2.0(9) . . . .
C43 N6 C47 C46 1.6(8) . . . .
Ru2 N6 C47 C46 -173.0(4) . . . .
C43 N6 C47 C48 -178.9(5) . . . .
Ru2 N6 C47 C48 6.6(5) . . . .
C45 C46 C47 N6 -0.3(9) . . . .
C45 C46 C47 C48 -179.8(5) . . . .
C52 N5 C48 C49 1.1(7) . . . .
Ru2 N5 C48 C49 -176.4(4) . . . .
C52 N5 C48 C47 179.5(5) . . . .
Ru2 N5 C48 C47 2.0(6) . . . .
N6 C47 C48 N5 -5.6(6) . . . .
C46 C47 C48 N5 173.9(5) . . . .
N6 C47 C48 C49 172.7(5) . . . .
C46 C47 C48 C49 -7.8(8) . . . .
N5 C48 C49 C50 0.0(9) . . . .
C47 C48 C49 C50 -178.1(5) . . . .
C48 C49 C50 C51 0.0(9) . . . .
C49 C50 C51 C52 -1.3(10) . . . .
C48 N5 C52 C51 -2.5(8) . . . .
Ru2 N5 C52 C51 174.8(5) . . . .
C50 C51 C52 N5 2.6(10) . . . .
C57 N8 C53 C54 -2.0(9) . . . .
Ru2 N8 C53 C54 178.2(5) . . . .
N8 C53 C54 C55 1.6(11) . . . .
C53 C54 C55 C56 -1.1(11) . . . .
C54 C55 C56 C57 1.1(10) . . . .
C53 N8 C57 C56 1.9(7) . . . .
Ru2 N8 C57 C56 -178.2(4) . . . .
C53 N8 C57 C58 -176.8(5) . . . .
Ru2 N8 C57 C58 3.0(5) . . . .
C55 C56 C57 N8 -1.6(9) . . . .
C55 C56 C57 C58 177.1(5) . . . .
C62 N7 C58 C59 3.7(7) . . . .
Ru2 N7 C58 C59 -172.9(4) . . . .
C62 N7 C58 C57 -177.5(4) . . . .
Ru2 N7 C58 C57 5.9(5) . . . .
N8 C57 C58 N7 -5.8(6) . . . .
C56 C57 C58 N7 175.4(5) . . . .
N8 C57 C58 C59 173.0(4) . . . .
C56 C57 C58 C59 -5.8(8) . . . .
N7 C58 C59 C60 -1.6(7) . . . .
C57 C58 C59 C60 179.7(5) . . . .
C58 C59 C60 C61 -1.1(8) . . . .
C59 C60 C61 C62 1.6(8) . . . .
C58 N7 C62 C61 -3.1(7) . . . .
Ru2 N7 C62 C61 173.0(4) . . . .
C60 C61 C62 N7 0.5(8) . . . .
